data_4325888
loop_
_publ_author_name
'B. C. Melot'
'J. N. Chotard'
'G. Rousse'
'M. Ati'
'M. Reynaud'
'J. M. Tarascon'

_publ_section_title
;
 Synthesis, Structure, and Magnetic Properties of the NaCoXO4F.2H2O Phases
 Where X= S and Se
;
_journal_name_full 'Inorganic Chemistry'
_journal_page_first 7662
_journal_page_last 7668
_journal_paper_doi 10.1021/ic200700r
_journal_volume 50
_journal_year 2011
_chemical_formula_iupac 'Na Co S O4 F 2 D2 O'
_chemical_formula_sum 'Co D4 F Na O6 S'
_chemical_formula_weight 237.04
_space_group_IT_number 11
_symmetry_cell_setting monoclinic
_symmetry_space_group_name_Hall '-P 2yb'
_symmetry_space_group_name_H-M 'P 1 21/m 1'
_atom_sites_solution_primary isomor
_atom_sites_solution_secondary direct
_audit_update_record
;
2011-05-20 # Formatted by publCIF
;
_cell_angle_alpha 90.00000
_cell_angle_beta 113.5118(10)
_cell_angle_gamma 90.00000
_cell_formula_units_Z 2
_cell_length_a 5.73991(6)
_cell_length_b 7.32250(7)
_cell_length_c 7.19288(8)
_cell_measurement_temperature 298
_cell_volume 277.221(5)
_computing_structure_refinement FULLPROF
_diffrn_measurement_device_type Debye-Scheller
_diffrn_radiation_monochromator 'Ge (335)'
_diffrn_radiation_probe neutron
_diffrn_radiation_type Neutron
_diffrn_radiation_wavelength 1.59440
_diffrn_source 'nuclear reactor'
_diffrn_source_type 'D2B diffractometer, ILL'
_pd_char_colour grey
_pd_meas_2theta_range_inc 0.050018
_pd_meas_2theta_range_max 159.95000
_pd_meas_2theta_range_min 0.10000
_pd_meas_number_of_points 3198
_pd_proc_2theta_range_inc 0.050018
_pd_proc_2theta_range_max 159.9416
_pd_proc_2theta_range_min 0.0916
_pd_proc_ls_pref_orient_corr no
_pd_proc_ls_profile_function 'Thompson-Cox-Hastings pseudo-Voigt'
_pd_proc_ls_prof_R_factor 1.4090
_pd_proc_ls_prof_wR_expected 1.2630
_pd_proc_ls_prof_wR_factor 1.8043
_pd_proc_wavelength 1.594400
_pd_spec_mounting 'vanadium can'
_pd_spec_mount_mode transmission
_refine_ls_number_constraints 0
_refine_ls_number_parameters 39
_refine_ls_number_reflns 607
_refine_ls_number_restraints 0
_refine_ls_R_I_factor 3.5792
_cod_data_source_file ic200700r_si_002.cif
_cod_data_source_block NaCoSO4F_2D2O
_cod_database_code 4325888
_pd_proc_ls_prof_cr_factor 10.0891
_pd_proc_ls_prof_cwr_factor 9.6601
_pd_proc_ls_prof_cwr_expected 6.7619
_pd_proc_ls_prof_chi2 2.0409
_pd_proc_ls_prof_echi2 2.0409

loop_
_symmetry_equiv_pos_as_xyz
x,y,z
-x,y+1/2,-z
-x,-y,-z
x,-y+1/2,z

loop_
_atom_site_label
_atom_site_fract_x
_atom_site_fract_y
_atom_site_fract_z
_atom_site_U_iso_or_equiv
_atom_site_occupancy
_atom_site_adp_type
_atom_site_type_symbol
Na1 0.1214(12) 0.25000 0.6963(9) 0.0126(13) 1.00000 Uiso NA
Co2 0.50000 0.00000 0.50000 0.0059(14) 1.00000 Uiso CO
F3 0.3670(6) 0.25000 0.5180(6) 0.01010(18) 1.00000 Uiso F
S4 0.6492(12) 0.25000 0.1947(9) 0.0027(11) 1.00000 Uiso S
O5 0.7044(5) 0.0839(4) 0.3275(3) 0.01010(18) 1.00000 Uiso O
O6 0.8267(6) 0.25000 0.0914(5) 0.01010(18) 1.00000 Uiso O
O7 0.3824(6) 0.25000 0.0468(6) 0.01010(18) 1.00000 Uiso O
D8 0.2049(6) 0.5877(4) 0.1232(5) 0.0443(7) 1.00000 Uiso D
D9 0.0769(6) 0.0694(4) 0.1957(4) 0.0443(7) 1.00000 Uiso D
O10 0.1692(5) 0.5458(3) 0.2403(4) 0.01010(18) 1.00000 Uiso O

loop_
_atom_type_symbol
_atom_type_scat_length_neutron
_atom_type_scat_source
NA 0.36300 V.F._Sears_Neutron_News_3_26_(1992)
CO 0.24900 V.F._Sears_Neutron_News_3_26_(1992)
F 0.56540 V.F._Sears_Neutron_News_3_26_(1992)
S 0.28470 V.F._Sears_Neutron_News_3_26_(1992)
O 0.58030 V.F._Sears_Neutron_News_3_26_(1992)
D 0.66710 V.F._Sears_Neutron_News_3_26_(1992)

loop_
_geom_angle_atom_site_label_1
_geom_angle_atom_site_label_2
_geom_angle_atom_site_label_3
_geom_angle
F3 Na1 O5 68.2(3)
F3 Na1 O5 68.2(3)
F3 Na1 O7 109.4(4)
F3 Na1 D8 155.5(4)
F3 Na1 D8 155.5(4)
F3 Na1 D9 124.4(3)
F3 Na1 D9 124.4(3)
F3 Na1 O10 138.0(4)
F3 Na1 O10 138.0(4)
O5 Na1 O5 132.3(2)
O5 Na1 O7 88.5(2)
O5 Na1 D8 136.3(3)
O5 Na1 D8 88.8(2)
O5 Na1 D9 57.69(17)
O5 Na1 D9 166.2(2)
O5 Na1 O10 152.0(3)
O5 Na1 O10 75.5(2)
O5 Na1 O7 88.5(2)
O5 Na1 D8 88.8(2)
O5 Na1 D8 136.3(3)
O5 Na1 D9 166.2(2)
O5 Na1 D9 57.69(17)
O5 Na1 O10 75.5(2)
O5 Na1 O10 152.0(3)
O7 Na1 D8 76.8(3)
O7 Na1 D8 76.8(3)
O7 Na1 D9 82.0(2)
O7 Na1 D9 82.0(2)
O7 Na1 O10 89.4(3)
O7 Na1 O10 89.4(3)
D8 Na1 D8 48.0(2)
D8 Na1 D9 79.4(2)
D8 Na1 D9 31.4(2)
D8 Na1 O10 18.4(2)
D8 Na1 O10 63.6(2)
D8 Na1 D9 31.4(2)
D8 Na1 D9 79.4(2)
D8 Na1 O10 63.6(2)
D8 Na1 O10 18.4(2)
D9 Na1 D9 110.8(2)
D9 Na1 O10 94.3(2)
D9 Na1 O10 19.38(20)
D9 Na1 O10 19.38(20)
D9 Na1 O10 94.3(2)
O10 Na1 O10 76.5(2)
F3 Co2 F3 180.00(15)
F3 Co2 O5 95.0(2)
F3 Co2 O5 84.99(17)
F3 Co2 D8 79.43(15)
F3 Co2 D8 100.57(19)
F3 Co2 D9 67.85(13)
F3 Co2 D9 112.15(17)
F3 Co2 O10 91.68(16)
F3 Co2 O10 88.32(15)
F3 Co2 O5 84.99(17)
F3 Co2 O5 95.0(2)
F3 Co2 D8 100.57(19)
F3 Co2 D8 79.43(15)
F3 Co2 D9 112.15(17)
F3 Co2 D9 67.85(13)
F3 Co2 O10 88.32(15)
F3 Co2 O10 91.68(16)
O5 Co2 O5 180.0(3)
O5 Co2 D8 104.68(20)
O5 Co2 D8 75.32(16)
O5 Co2 D9 89.99(18)
O5 Co2 D9 90.01(16)
O5 Co2 O10 87.64(17)
O5 Co2 O10 92.36(19)
O5 Co2 D8 75.32(16)
O5 Co2 D8 104.68(20)
O5 Co2 D9 90.01(16)
O5 Co2 D9 89.99(18)
O5 Co2 O10 92.36(19)
O5 Co2 O10 87.64(17)
D8 Co2 D8 180.0(2)
D8 Co2 D9 145.24(18)
D8 Co2 D9 34.76(11)
D8 Co2 O10 20.28(10)
D8 Co2 O10 159.72(20)
D8 Co2 D9 34.76(11)
D8 Co2 D9 145.24(18)
D8 Co2 O10 159.72(20)
D8 Co2 O10 20.28(10)
D9 Co2 D9 180.00(18)
D9 Co2 O10 159.11(18)
D9 Co2 O10 20.89(9)
D9 Co2 O10 20.89(9)
D9 Co2 O10 159.11(18)
O10 Co2 O10 180.00(19)
Na1 F3 Co2 112.2(4)
Na1 F3 Co2 112.2(4)
Na1 F3 O5 63.1(3)
Na1 F3 O5 63.1(3)
Na1 F3 D9 100.6(4)
Na1 F3 D9 100.6(4)
Na1 F3 O10 103.5(3)
Na1 F3 O10 106.7(4)
Na1 F3 O10 106.7(4)
Na1 F3 O10 103.5(3)
Co2 F3 Co2 131.55(7)
Co2 F3 O5 161.33(17)
Co2 F3 O5 49.07(11)
Co2 F3 D9 66.74(12)
Co2 F3 D9 121.93(16)
Co2 F3 O10 134.56(13)
Co2 F3 O10 45.31(9)
Co2 F3 O10 102.94(12)
Co2 F3 O10 47.06(9)
Co2 F3 O5 49.07(11)
Co2 F3 O5 161.33(17)
Co2 F3 D9 121.93(16)
Co2 F3 D9 66.74(12)
Co2 F3 O10 47.06(9)
Co2 F3 O10 102.94(12)
Co2 F3 O10 45.31(9)
Co2 F3 O10 134.56(13)
O5 F3 O5 122.95(18)
O5 F3 D9 131.02(19)
O5 F3 D9 76.48(15)
O5 F3 O10 62.12(13)
O5 F3 O10 116.96(16)
O5 F3 O10 63.90(13)
O5 F3 O10 149.84(17)
O5 F3 D9 76.48(15)
O5 F3 D9 131.02(19)
O5 F3 O10 149.84(17)
O5 F3 O10 63.90(13)
O5 F3 O10 116.96(16)
O5 F3 O10 62.12(13)
D9 F3 D9 60.87(15)
D9 F3 O10 80.12(15)
D9 F3 O10 111.94(16)
D9 F3 O10 152.69(18)
D9 F3 O10 19.99(11)
D9 F3 O10 19.99(11)
D9 F3 O10 152.69(18)
D9 F3 O10 111.94(16)
D9 F3 O10 80.12(15)
O10 F3 O10 144.31(15)
O10 F3 O10 92.37(13)
O10 F3 O10 98.61(13)
O10 F3 O10 61.10(11)
O10 F3 O10 92.37(13)
O10 F3 O10 144.31(15)
O5 S4 O5 108.3(4)
O5 S4 O6 107.9(5)
O5 S4 O7 110.7(4)
O5 S4 D8 96.5(3)
O5 S4 D8 139.4(3)
O5 S4 D9 69.6(3)
O5 S4 D9 114.9(3)
O5 S4 O6 107.9(5)
O5 S4 O7 110.7(4)
O5 S4 D8 139.4(3)
O5 S4 D8 96.5(3)
O5 S4 D9 114.9(3)
O5 S4 D9 69.6(3)
O6 S4 O7 111.2(5)
O6 S4 D8 32.3(4)
O6 S4 D8 32.3(4)
O6 S4 D9 38.7(4)
O6 S4 D9 38.7(4)
O7 S4 D8 88.6(4)
O7 S4 D8 88.6(4)
O7 S4 D9 131.4(4)
O7 S4 D9 131.4(4)
D8 S4 D8 47.0(2)
D8 S4 D9 45.2(2)
D8 S4 D9 71.0(2)
D8 S4 D9 71.0(2)
D8 S4 D9 45.2(2)
D9 S4 D9 56.7(2)
Na1 O5 Co2 94.7(3)
Na1 O5 F3 48.72(20)
Na1 O5 S4 133.6(2)
Na1 O5 O5 156.17(20)
Na1 O5 O6 101.24(17)
Na1 O5 O7 125.47(19)
Na1 O5 D8 83.8(2)
Na1 O5 D9 64.34(19)
Na1 O5 O10 92.3(2)
Co2 O5 F3 45.94(12)
Co2 O5 S4 125.8(4)
Co2 O5 O5 106.92(17)
Co2 O5 O6 161.4(2)
Co2 O5 O7 102.45(19)
Co2 O5 D8 60.54(13)
Co2 O5 D9 155.6(2)
Co2 O5 O10 45.92(12)
F3 O5 S4 159.9(3)
F3 O5 O5 151.47(18)
F3 O5 O6 148.8(2)
F3 O5 O7 125.65(17)
F3 O5 D8 63.47(14)
F3 O5 D9 112.0(2)
F3 O5 O10 60.19(12)
S4 O5 O5 35.8(2)
S4 O5 O6 35.8(3)
S4 O5 O7 34.3(2)
S4 O5 D8 96.5(3)
S4 O5 D9 78.5(4)
S4 O5 O10 131.1(4)
O5 O5 O6 59.69(18)
O5 O5 O7 60.21(15)
O5 O5 D8 115.38(19)
O5 O5 D9 92.3(2)
O5 O5 O10 95.50(17)
O6 O5 O7 60.29(18)
O6 O5 D8 111.4(2)
O6 O5 D9 43.00(16)
O6 O5 O10 141.5(2)
O7 O5 D8 62.23(14)
O7 O5 D9 100.1(2)
O7 O5 O10 135.5(2)
D8 O5 D9 124.6(2)
D8 O5 O10 105.75(15)
D9 O5 O10 118.9(2)
S4 O6 O5 36.3(4)
S4 O6 O5 36.3(4)
S4 O6 O7 34.3(4)
S4 O6 D8 123.1(6)
S4 O6 D8 123.1(6)
S4 O6 D9 111.7(6)
S4 O6 D9 111.7(6)
S4 O6 O10 108.8(5)
S4 O6 O10 131.5(5)
S4 O6 O10 131.5(5)
S4 O6 O10 108.8(5)
O5 O6 O5 60.62(18)
O5 O6 O7 60.64(18)
O5 O6 D8 107.3(3)
O5 O6 D8 158.2(3)
O5 O6 D9 75.8(2)
O5 O6 D9 117.8(3)
O5 O6 O10 118.22(20)
O5 O6 O10 115.5(2)
O5 O6 O10 164.9(2)
O5 O6 O10 72.60(17)
O5 O6 O7 60.64(18)
O5 O6 D8 158.2(3)
O5 O6 D8 107.3(3)
O5 O6 D9 117.8(3)
O5 O6 D9 75.8(2)
O5 O6 O10 72.60(17)
O5 O6 O10 164.9(2)
O5 O6 O10 115.5(2)
O5 O6 O10 118.22(20)
O7 O6 D8 97.9(3)
O7 O6 D8 97.9(3)
O7 O6 D9 130.3(3)
O7 O6 D9 130.3(3)
O7 O6 O10 125.5(2)
O7 O6 O10 104.4(2)
O7 O6 O10 104.4(2)
O7 O6 O10 125.5(2)
D8 O6 D8 77.5(2)
D8 O6 D9 72.1(2)
D8 O6 D9 125.2(3)
D8 O6 O10 127.8(2)
D8 O6 O10 8.84(17)
D8 O6 O10 71.02(20)
D8 O6 O10 69.85(18)
D8 O6 D9 125.2(3)
D8 O6 D9 72.1(2)
D8 O6 O10 69.85(18)
D8 O6 O10 71.02(20)
D8 O6 O10 8.84(17)
D8 O6 O10 127.8(2)
D9 O6 D9 89.7(2)
D9 O6 O10 94.75(19)
D9 O6 O10 72.62(18)
D9 O6 O10 116.6(2)
D9 O6 O10 5.10(13)
D9 O6 O10 5.10(13)
D9 O6 O10 116.6(2)
D9 O6 O10 72.62(18)
D9 O6 O10 94.75(19)
O10 O6 O10 119.07(16)
O10 O6 O10 71.10(13)
O10 O6 O10 99.76(13)
O10 O6 O10 63.95(14)
O10 O6 O10 71.10(13)
O10 O6 O10 119.07(16)
Na1 O7 S4 143.4(5)
Na1 O7 O5 145.9(3)
Na1 O7 O5 145.9(3)
Na1 O7 O6 108.9(3)
Na1 O7 D8 94.8(3)
Na1 O7 D8 94.8(3)
Na1 O7 D9 100.7(3)
Na1 O7 D9 100.7(3)
S4 O7 O5 35.0(3)
S4 O7 O5 35.0(3)
S4 O7 O6 34.5(3)
S4 O7 D8 102.2(4)
S4 O7 D8 102.2(4)
S4 O7 D9 111.2(5)
S4 O7 D9 111.2(5)
O5 O7 O5 59.57(15)
O5 O7 O6 59.07(18)
O5 O7 D8 119.28(19)
O5 O7 D8 67.36(15)
O5 O7 D9 80.08(19)
O5 O7 D9 108.0(2)
O5 O7 O6 59.07(18)
O5 O7 D8 67.36(15)
O5 O7 D8 119.28(19)
O5 O7 D9 108.0(2)
O5 O7 D9 80.08(19)
O6 O7 D8 114.6(2)
O6 O7 D8 114.6(2)
O6 O7 D9 138.5(3)
O6 O7 D9 138.5(3)
D8 O7 D8 123.21(19)
D8 O7 D9 90.56(19)
D8 O7 D9 32.70(15)
D8 O7 D9 32.70(15)
D8 O7 D9 90.56(19)
D9 O7 D9 57.88(18)
Na1 D8 Co2 84.6(2)
Na1 D8 S4 127.2(4)
Na1 D8 O5 128.6(3)
Na1 D8 O6 103.7(4)
Na1 D8 O7 142.3(3)
Na1 D8 D8 86.5(3)
Na1 D8 D8 66.0(3)
Na1 D8 D9 98.7(3)
Na1 D8 D9 71.4(3)
Na1 D8 O10 50.4(5)
Na1 D8 O10 99.6(3)
Na1 D8 O10 49.5(2)
Co2 D8 S4 128.6(3)
Co2 D8 O5 44.14(11)
Co2 D8 O6 143.3(2)
Co2 D8 O7 81.52(14)
Co2 D8 D8 127.22(15)
Co2 D8 D8 104.08(16)
Co2 D8 D9 161.87(16)
Co2 D8 D9 70.9(2)
Co2 D8 O10 47.0(3)
Co2 D8 O10 143.97(13)
Co2 D8 O10 91.03(12)
S4 D8 O5 92.2(2)
S4 D8 O6 24.6(2)
S4 D8 O7 88.06(20)
S4 D8 D8 97.3(3)
S4 D8 D8 66.5(3)
S4 D8 D9 62.8(3)
S4 D8 D9 149.7(5)
S4 D8 O10 172.9(7)
S4 D8 O10 76.7(2)
S4 D8 O10 85.8(3)
O5 D8 O6 115.7(2)
O5 D8 O7 50.41(13)
O5 D8 D8 123.92(18)
O5 D8 D8 115.38(20)
O5 D8 D9 130.94(19)
O5 D8 D9 90.8(3)
O5 D8 O10 86.2(4)
O5 D8 O10 123.22(15)
O5 D8 O10 115.31(17)
O6 D8 O7 108.44(17)
O6 D8 D8 89.3(2)
O6 D8 D8 51.2(2)
O6 D8 D9 53.43(19)
O6 D8 D9 145.8(4)
O6 D8 O10 154.1(5)
O6 D8 O10 70.86(18)
O6 D8 O10 69.8(2)
O7 D8 D8 74.73(16)
O7 D8 D8 151.61(19)
O7 D8 D9 85.21(17)
O7 D8 D9 70.9(3)
O7 D8 O10 96.2(4)
O7 D8 O10 73.42(14)
O7 D8 O10 164.24(16)
D8 D8 D8 119.0(2)
D8 D8 D9 36.14(15)
D8 D8 D9 57.0(2)
D8 D8 O10 89.4(4)
D8 D8 O10 20.63(12)
D8 D8 O10 120.44(18)
D8 D8 D9 93.5(2)
D8 D8 D9 137.4(3)
D8 D8 O10 108.0(4)
D8 D8 O10 110.32(18)
D8 D8 O10 19.36(13)
D9 D8 D9 93.1(3)
D9 D8 O10 123.1(4)
D9 D8 O10 17.93(13)
D9 D8 O10 104.71(18)
D9 D8 O10 37.3(4)
D9 D8 O10 76.6(2)
D9 D8 O10 119.8(3)
O10 D8 O10 110.0(4)
O10 D8 O10 88.7(4)
O10 D8 O10 118.97(16)
Na1 D9 Co2 87.1(2)
Na1 D9 F3 110.93(19)
Na1 D9 S4 86.7(2)
Na1 D9 O5 57.97(18)
Na1 D9 O6 111.32(19)
Na1 D9 O7 153.5(3)
Na1 D9 D8 97.2(3)
Na1 D9 D8 77.2(4)
Na1 D9 D9 88.6(3)
Na1 D9 D9 145.4(2)
Na1 D9 O10 99.9(2)
Na1 D9 O10 54.9(4)
Co2 D9 F3 45.41(11)
Co2 D9 S4 128.6(3)
Co2 D9 O5 108.80(15)
Co2 D9 O6 141.91(18)
Co2 D9 O7 83.93(16)
Co2 D9 D8 159.32(17)
Co2 D9 D8 74.4(2)
Co2 D9 D9 126.52(13)
Co2 D9 D9 101.32(14)
Co2 D9 O10 142.59(13)
Co2 D9 O10 49.6(2)
F3 D9 S4 90.6(3)
F3 D9 O5 88.97(18)
F3 D9 O6 96.5(2)
F3 D9 O7 79.7(2)
F3 D9 D8 146.1(2)
F3 D9 D8 116.8(3)
F3 D9 D9 156.2(2)
F3 D9 D9 59.57(15)
F3 D9 O10 149.1(2)
F3 D9 O10 94.3(3)
S4 D9 O5 31.85(19)
S4 D9 O6 29.6(2)
S4 D9 O7 118.2(4)
S4 D9 D8 72.0(3)
S4 D9 D8 151.6(5)
S4 D9 D9 104.3(3)
S4 D9 D9 61.7(2)
S4 D9 O10 88.7(3)
S4 D9 O10 140.4(5)
O5 D9 O6 61.24(20)
O5 D9 O7 148.4(3)
O5 D9 D8 90.5(2)
O5 D9 D8 134.4(3)
O5 D9 D9 113.5(2)
O5 D9 D9 87.72(19)
O5 D9 O10 105.94(19)
O5 D9 O10 108.9(4)
O6 D9 O7 90.6(3)
O6 D9 D8 54.43(19)
O6 D9 D8 140.6(3)
O6 D9 D9 88.3(2)
O6 D9 D9 45.14(16)
O6 D9 O10 69.06(19)
O6 D9 O10 165.1(4)
O7 D9 D8 83.3(2)
O7 D9 D8 76.4(3)
O7 D9 D9 76.97(17)
O7 D9 D9 61.06(18)
O7 D9 O10 73.47(16)
O7 D9 O10 101.4(4)
D8 D9 D8 86.9(3)
D8 D9 D9 34.07(14)
D8 D9 D9 86.54(19)
D8 D9 O10 16.73(13)
D8 D9 O10 117.8(4)
D8 D9 D9 52.8(2)
D8 D9 D9 137.4(3)
D8 D9 O10 71.6(2)
D8 D9 O10 37.8(3)
D9 D9 D9 111.41(19)
D9 D9 O10 19.79(11)
D9 D9 O10 85.9(3)
D9 D9 O10 93.43(16)
D9 D9 O10 149.4(4)
O10 D9 O10 105.7(3)
Na1 O10 Co2 112.3(3)
Na1 O10 F3 116.7(2)
Na1 O10 F3 96.0(3)
Na1 O10 O5 68.6(2)
Na1 O10 O6 96.74(19)
Na1 O10 O6 94.1(3)
Na1 O10 D8 111.2(7)
Na1 O10 D8 93.6(3)
Na1 O10 D8 67.0(3)
Na1 O10 D9 95.3(3)
Na1 O10 D9 105.7(5)
Na1 O10 O10 51.7(2)
Co2 O10 F3 44.62(10)
Co2 O10 F3 43.01(10)
Co2 O10 O5 46.44(11)
Co2 O10 O6 117.44(13)
Co2 O10 O6 121.92(16)
Co2 O10 D8 112.7(4)
Co2 O10 D8 149.09(16)
Co2 O10 D8 105.59(15)
Co2 O10 D9 148.92(15)
Co2 O10 D9 109.5(3)
Co2 O10 O10 99.22(12)
F3 O10 F3 87.63(11)
F3 O10 O5 57.70(12)
F3 O10 O6 72.96(13)
F3 O10 O6 149.02(19)
F3 O10 D8 132.0(4)
F3 O10 D8 109.23(17)
F3 O10 D8 150.10(17)
F3 O10 D9 133.71(18)
F3 O10 D9 65.7(3)
F3 O10 O10 139.31(13)
F3 O10 O5 62.53(14)
F3 O10 O6 160.07(15)
F3 O10 O6 85.39(17)
F3 O10 D8 84.2(4)
F3 O10 D8 154.25(18)
F3 O10 D8 62.63(13)
F3 O10 D9 123.17(17)
F3 O10 D9 151.0(4)
F3 O10 O10 59.45(11)
O5 O10 O6 108.47(14)
O5 O10 O6 140.29(20)
O5 O10 D8 146.1(4)
O5 O10 D8 142.96(17)
O5 O10 D8 102.07(17)
O5 O10 D9 163.87(17)
O5 O10 D9 107.7(3)
O5 O10 O10 84.50(13)
O6 O10 O6 108.90(16)
O6 O10 D8 105.2(4)
O6 O10 D8 39.29(11)
O6 O10 D8 136.94(16)
O6 O10 D9 70.72(14)
O6 O10 D9 9.8(3)
O6 O10 O10 139.88(12)
O6 O10 D8 17.1(4)
O6 O10 D8 70.09(15)
O6 O10 D8 39.14(13)
O6 O10 D9 38.32(12)
O6 O10 D9 111.4(4)
O6 O10 O10 58.03(14)
D8 O10 D8 70.0(4)
D8 O10 D8 52.6(4)
D8 O10 D9 40.2(3)
D8 O10 D9 104.9(6)
D8 O10 O10 72.0(4)
D8 O10 D8 99.84(17)
D8 O10 D9 31.78(12)
D8 O10 D9 44.3(3)
D8 O10 O10 110.32(15)
D8 O10 D9 71.55(14)
D8 O10 D9 144.0(4)
D8 O10 O10 19.36(10)
D9 O10 D9 74.3(3)
D9 O10 O10 86.57(14)
D9 O10 O10 149.4(4)

loop_
_geom_bond_atom_site_label_1
_geom_bond_atom_site_label_2
_geom_bond_distance
Na1 F3 2.253(9)
Na1 O5 2.673(4)
Na1 O5 2.673(4)
Na1 O7 2.364(7)
Na1 D8 2.923(8)
Na1 D8 2.923(8)
Na1 D9 2.842(6)
Na1 D9 2.842(6)
Na1 O10 2.415(7)
Na1 O10 2.415(7)
Co2 F3 2.0074(17)
Co2 F3 2.0074(17)
Co2 O5 2.111(3)
Co2 O5 2.111(3)
Co2 D8 2.639(3)
Co2 D8 2.639(3)
Co2 D9 2.590(3)
Co2 D9 2.590(3)
Co2 O10 2.092(2)
Co2 O10 2.092(2)
F3 Na1 2.253(9)
F3 Co2 2.0074(17)
F3 Co2 2.0074(17)
F3 O5 2.783(4)
F3 O5 2.783(4)
F3 D9 2.611(4)
F3 D9 2.611(4)
F3 O10 2.857(3)
F3 O10 2.942(3)
F3 O10 2.942(3)
F3 O10 2.857(3)
S4 O5 1.500(4)
S4 O5 1.500(4)
S4 O6 1.481(9)
S4 O7 1.475(6)
S4 D8 2.978(8)
S4 D8 2.978(8)
S4 D9 2.786(7)
S4 D9 2.786(7)
O5 Na1 2.673(4)
O5 Co2 2.111(3)
O5 F3 2.783(4)
O5 S4 1.500(4)
O5 O5 2.433(4)
O5 O6 2.410(5)
O5 O7 2.448(3)
O5 D8 2.932(4)
O5 D9 2.664(5)
O5 O10 2.910(4)
O6 S4 1.481(9)
O6 O5 2.410(5)
O6 O5 2.410(5)
O6 O7 2.440(5)
O6 D8 1.899(4)
O6 D8 1.899(4)
O6 D9 1.875(4)
O6 D9 1.875(4)
O6 O10 2.833(3)
O6 O10 2.824(4)
O6 O10 2.824(4)
O6 O10 2.833(3)
O7 Na1 2.364(7)
O7 S4 1.475(6)
O7 O5 2.448(3)
O7 O5 2.448(3)
O7 O6 2.440(5)
O7 D8 2.811(4)
O7 D8 2.811(4)
O7 D9 2.733(5)
O7 D9 2.733(5)
D8 Na1 2.923(8)
D8 Co2 2.639(3)
D8 S4 2.978(8)
D8 O5 2.932(4)
D8 O6 1.899(4)
D8 O7 2.811(4)
D8 D8 2.645(4)
D8 D8 2.377(4)
D8 D9 2.222(4)
D8 D9 1.562(5)
D8 O10 0.992(5)
D8 O10 2.815(4)
D8 O10 2.845(4)
D9 Na1 2.842(6)
D9 Co2 2.590(3)
D9 F3 2.611(4)
D9 S4 2.786(7)
D9 O5 2.664(5)
D9 O6 1.875(4)
D9 O7 2.733(5)
D9 D8 2.222(4)
D9 D8 1.562(5)
D9 D9 2.785(4)
D9 D9 2.645(4)
D9 O10 2.885(4)
D9 O10 0.980(4)
O10 Na1 2.415(7)
O10 Co2 2.092(2)
O10 F3 2.857(3)
O10 F3 2.942(3)
O10 O5 2.910(4)
O10 O6 2.833(3)
O10 O6 2.824(4)
O10 D8 0.992(5)
O10 D8 2.815(4)
O10 D8 2.845(4)
O10 D9 2.885(4)
O10 D9 0.980(4)
O10 O10 2.991(3)
